data_7006215
loop_
_publ_author_name
'Eroy-Reveles, Aura A.'
'Hoffman-Luca, C. Gianna'
'Mascharak, Pradip K.'

_publ_section_title
;
 Formation of a triply bridged &#x00B5;-oxo diiron(iii) core stabilized
 by two deprotonated carboxamide groups upon photorelease of NO from a
 {Fe--NO}6 iron nitrosyl
;
_journal_issue 45
_journal_name_full 'Dalton Transactions'
_journal_page_first 5268
_journal_paper_doi 10.1039/b710076k
_journal_year 2007
_chemical_formula_moiety 'C24 H22 Fe N6 O2, C2 H3 N, 2(Cl O4)'
_chemical_formula_sum 'C26 H25 Cl2 Fe N7 O10'
_chemical_formula_weight 722.28
_chemical_name_common '[(PaPy2Q)FeNO](ClO4)2'
_space_group_IT_number 2
_symmetry_cell_setting triclinic
_symmetry_Int_Tables_number 2
_symmetry_space_group_name_Hall '-P 1'
_symmetry_space_group_name_H-M 'P -1'
_atom_sites_solution_hydrogens geom
_atom_sites_solution_primary direct
_atom_sites_solution_secondary difmap
_audit_creation_method SHELXL-97
_cell_angle_alpha 73.0200(10)
_cell_angle_beta 84.9210(10)
_cell_angle_gamma 81.7960(10)
_cell_formula_units_Z 2
_cell_length_a 7.6291(6)
_cell_length_b 12.4527(10)
_cell_length_c 15.9134(13)
_cell_measurement_reflns_used 7774
_cell_measurement_temperature 150(2)
_cell_measurement_theta_max 28.31
_cell_measurement_theta_min 2.46
_cell_volume 1429.4(2)
_computing_cell_refinement 'Bruker SAINT v7.34'
_computing_data_collection 'Bruker APEX-II v2.1'
_computing_data_reduction 'Bruker SAINT v7.34'
_computing_structure_refinement 'SHELXL-97 (Sheldrick, 1997)'
_computing_structure_solution 'SHELXS-97 (Sheldrick, 1990)'
_diffrn_ambient_temperature 150(2)
_diffrn_detector_area_resol_mean 83.33
_diffrn_measured_fraction_theta_full 0.976
_diffrn_measured_fraction_theta_max 0.976
_diffrn_measurement_device_type 'Bruker APEX-II'
_diffrn_measurement_method \w/2\q-scans
_diffrn_radiation_monochromator graphite
_diffrn_radiation_type MoK\a
_diffrn_radiation_wavelength 0.71073
_diffrn_reflns_av_R_equivalents 0.0205
_diffrn_reflns_av_sigmaI/netI 0.0282
_diffrn_reflns_limit_h_max 10
_diffrn_reflns_limit_h_min -10
_diffrn_reflns_limit_k_max 16
_diffrn_reflns_limit_k_min -16
_diffrn_reflns_limit_l_max 20
_diffrn_reflns_limit_l_min -21
_diffrn_reflns_number 16200
_diffrn_reflns_theta_full 28.36
_diffrn_reflns_theta_max 28.36
_diffrn_reflns_theta_min 1.86
_diffrn_source 'fine-focus sealed tube'
_diffrn_standards_decay_% 0
_diffrn_standards_interval_count 0
_diffrn_standards_interval_time 0
_diffrn_standards_number 0
_exptl_absorpt_coefficient_mu 0.787
_exptl_absorpt_correction_T_max 0.9543
_exptl_absorpt_correction_T_min 0.7925
_exptl_absorpt_correction_type multi-scan
_exptl_absorpt_process_details 'Sheldrick, 2005'
_exptl_crystal_colour red
_exptl_crystal_density_diffrn 1.678
_exptl_crystal_density_method 'not measured'
_exptl_crystal_description blade
_exptl_crystal_F_000 740
_exptl_crystal_size_max 0.31
_exptl_crystal_size_mid 0.14
_exptl_crystal_size_min 0.06
_refine_diff_density_max 0.409
_refine_diff_density_min -0.320
_refine_diff_density_rms 0.060
_refine_ls_extinction_method none
_refine_ls_goodness_of_fit_ref 1.036
_refine_ls_hydrogen_treatment constr
_refine_ls_matrix_type full
_refine_ls_number_parameters 416
_refine_ls_number_reflns 6977
_refine_ls_number_restraints 0
_refine_ls_restrained_S_all 1.036
_refine_ls_R_factor_all 0.0369
_refine_ls_R_factor_gt 0.0304
_refine_ls_shift/su_max 0.001
_refine_ls_shift/su_mean 0.000
_refine_ls_structure_factor_coef Fsqd
_refine_ls_weighting_details 'calc w=1/[\\s^2^(Fo^2^)+(0.0368P)^2^+0.7782P] where P=(Fo^2^+2Fc^2^)/3'
_refine_ls_weighting_scheme calc
_refine_ls_wR_factor_gt 0.0756
_refine_ls_wR_factor_ref 0.0794
_reflns_number_gt 6061
_reflns_number_total 6977
_reflns_threshold_expression >2sigma(I)
_cod_data_source_file b710076k.txt
_cod_data_source_block xsc07006
_cod_database_code 7006215

loop_
_symmetry_equiv_pos_as_xyz
'x, y, z'
'-x, -y, -z'

loop_
_atom_site_label
_atom_site_type_symbol
_atom_site_fract_x
_atom_site_fract_y
_atom_site_fract_z
_atom_site_U_iso_or_equiv
_atom_site_adp_type
_atom_site_occupancy
_atom_site_symmetry_multiplicity
_atom_site_calc_flag
_atom_site_refinement_flags
_atom_site_disorder_assembly
_atom_site_disorder_group
Fe1 Fe 0.42301(3) 0.295213(18) 0.272890(14) 0.01245(6) Uani 1 1 d . . .
Cl1 Cl 0.35138(6) -0.21287(3) 0.36262(3) 0.02203(9) Uani 1 1 d . . .
Cl2 Cl 1.08669(5) 0.73536(4) 0.03051(3) 0.02223(9) Uani 1 1 d . . .
O1 O 0.93713(15) 0.22524(11) 0.31289(9) 0.0249(3) Uani 1 1 d . . .
O2 O 0.13180(17) 0.37253(11) 0.16563(9) 0.0270(3) Uani 1 1 d . . .
O3 O 0.2807(2) -0.31307(12) 0.41769(9) 0.0346(3) Uani 1 1 d . . .
O4 O 0.4415(2) -0.23881(13) 0.28673(9) 0.0386(4) Uani 1 1 d . . .
O5 O 0.4745(2) -0.17910(13) 0.41031(11) 0.0406(4) Uani 1 1 d . . .
O6 O 0.2083(2) -0.12307(12) 0.33657(10) 0.0372(3) Uani 1 1 d . . .
O7 O 1.00221(18) 0.71922(12) -0.04157(9) 0.0307(3) Uani 1 1 d . . .
O8 O 1.26095(18) 0.76621(12) 0.00086(10) 0.0328(3) Uani 1 1 d . . .
O9 O 1.1002(2) 0.63113(13) 0.10023(10) 0.0417(4) Uani 1 1 d . . .
O10 O 0.9831(2) 0.82267(15) 0.06146(11) 0.0491(4) Uani 1 1 d . . .
N1 N 0.55863(17) 0.16676(11) 0.23023(9) 0.0142(3) Uani 1 1 d . . .
N2 N 0.63864(17) 0.28002(11) 0.32913(9) 0.0155(3) Uani 1 1 d . . .
N3 N 0.34510(17) 0.41058(11) 0.33668(9) 0.0143(3) Uani 1 1 d . . .
N4 N 0.52265(17) 0.42280(11) 0.18310(9) 0.0156(3) Uani 1 1 d . . .
N5 N 0.31410(17) 0.19512(11) 0.37935(9) 0.0145(3) Uani 1 1 d . . .
N6 N 0.24157(17) 0.32972(11) 0.21318(9) 0.0155(3) Uani 1 1 d . . .
N7 N 0.8208(3) 0.55887(14) 0.42132(12) 0.0347(4) Uani 1 1 d . . .
C1 C 0.5004(2) 0.09907(13) 0.18539(10) 0.0153(3) Uani 1 1 d . . .
C2 C 0.3223(2) 0.10954(15) 0.16462(12) 0.0216(3) Uani 1 1 d . . .
H2A H 0.2376 0.1640 0.1816 0.026 Uiso 1 1 calc R . .
C3 C 0.2704(2) 0.04131(15) 0.11984(12) 0.0222(3) Uani 1 1 d . . .
H3A H 0.1502 0.0509 0.1048 0.027 Uiso 1 1 calc R . .
C4 C 0.3904(2) -0.04210(14) 0.09577(11) 0.0226(4) Uani 1 1 d . . .
H4A H 0.3512 -0.0898 0.0662 0.027 Uiso 1 1 calc R . .
C5 C 0.5636(2) -0.05428(14) 0.11503(11) 0.0217(3) Uani 1 1 d . . .
H5A H 0.6453 -0.1104 0.0983 0.026 Uiso 1 1 calc R . .
C6 C 0.6240(2) 0.01563(13) 0.15975(10) 0.0177(3) Uani 1 1 d . . .
C7 C 0.8027(2) 0.00307(14) 0.17989(11) 0.0204(3) Uani 1 1 d . . .
H7A H 0.8867 -0.0502 0.1610 0.024 Uiso 1 1 calc R . .
C8 C 0.8549(2) 0.06786(14) 0.22670(11) 0.0186(3) Uani 1 1 d . . .
H8A H 0.9742 0.0585 0.2429 0.022 Uiso 1 1 calc R . .
C9 C 0.7286(2) 0.14839(13) 0.25037(10) 0.0155(3) Uani 1 1 d . . .
C10 C 0.7812(2) 0.22194(14) 0.30065(10) 0.0168(3) Uani 1 1 d . . .
C11 C 0.6623(2) 0.37084(14) 0.36672(11) 0.0181(3) Uani 1 1 d . . .
H11A H 0.7062 0.4354 0.3210 0.022 Uiso 1 1 calc R . .
H11B H 0.7474 0.3435 0.4141 0.022 Uiso 1 1 calc R . .
C12 C 0.4801(2) 0.40490(14) 0.40276(11) 0.0176(3) Uani 1 1 d . . .
H12A H 0.4756 0.4797 0.4135 0.021 Uiso 1 1 calc R . .
H12B H 0.4529 0.3489 0.4593 0.021 Uiso 1 1 calc R . .
C13 C 0.3245(2) 0.52337(13) 0.26935(11) 0.0182(3) Uani 1 1 d . . .
H13A H 0.3359 0.5836 0.2969 0.022 Uiso 1 1 calc R . .
H13B H 0.2057 0.5379 0.2450 0.022 Uiso 1 1 calc R . .
C14 C 0.4655(2) 0.52452(14) 0.19678(11) 0.0173(3) Uani 1 1 d . . .
C15 C 0.5277(2) 0.62223(15) 0.14486(12) 0.0225(4) Uani 1 1 d . . .
H15A H 0.4863 0.6930 0.1555 0.027 Uiso 1 1 calc R . .
C16 C 0.6522(2) 0.61563(15) 0.07672(12) 0.0262(4) Uani 1 1 d . . .
H16A H 0.6961 0.6820 0.0397 0.031 Uiso 1 1 calc R . .
C17 C 0.7115(2) 0.51119(16) 0.06330(12) 0.0259(4) Uani 1 1 d . . .
H17A H 0.7976 0.5051 0.0175 0.031 Uiso 1 1 calc R . .
C18 C 0.6441(2) 0.41590(15) 0.11737(11) 0.0211(3) Uani 1 1 d . . .
H18A H 0.6840 0.3443 0.1080 0.025 Uiso 1 1 calc R . .
C19 C 0.1747(2) 0.37893(13) 0.38557(11) 0.0167(3) Uani 1 1 d . . .
H19A H 0.0763 0.4012 0.3449 0.020 Uiso 1 1 calc R . .
H19B H 0.1464 0.4176 0.4322 0.020 Uiso 1 1 calc R . .
C20 C 0.1994(2) 0.25330(13) 0.42519(10) 0.0153(3) Uani 1 1 d . . .
C21 C 0.1090(2) 0.19861(15) 0.50117(11) 0.0195(3) Uani 1 1 d . . .
H21A H 0.0287 0.2405 0.5324 0.023 Uiso 1 1 calc R . .
C22 C 0.1373(2) 0.08183(15) 0.53102(11) 0.0216(3) Uani 1 1 d . . .
H22A H 0.0760 0.0426 0.5830 0.026 Uiso 1 1 calc R . .
C23 C 0.2555(2) 0.02251(15) 0.48463(11) 0.0216(3) Uani 1 1 d . . .
H23A H 0.2771 -0.0577 0.5046 0.026 Uiso 1 1 calc R . .
C24 C 0.3416(2) 0.08186(13) 0.40875(11) 0.0180(3) Uani 1 1 d . . .
H24A H 0.4224 0.0413 0.3766 0.022 Uiso 1 1 calc R . .
C25 C 0.8442(3) 0.63292(16) 0.36164(13) 0.0273(4) Uani 1 1 d . . .
C26 C 0.8744(3) 0.7286(2) 0.28585(15) 0.0411(5) Uani 1 1 d . . .
H26A H 0.7673 0.7835 0.2769 0.062 Uiso 1 1 calc R . .
H26B H 0.9029 0.7021 0.2334 0.062 Uiso 1 1 calc R . .
H26C H 0.9735 0.7646 0.2962 0.062 Uiso 1 1 calc R . .

loop_
_atom_site_aniso_label
_atom_site_aniso_U_11
_atom_site_aniso_U_22
_atom_site_aniso_U_33
_atom_site_aniso_U_23
_atom_site_aniso_U_13
_atom_site_aniso_U_12
Fe1 0.01116(11) 0.01440(11) 0.01341(11) -0.00664(8) -0.00037(8) -0.00128(8)
Cl1 0.0257(2) 0.01999(19) 0.0210(2) -0.00780(15) 0.00123(16) -0.00218(15)
Cl2 0.0222(2) 0.0255(2) 0.0196(2) -0.00900(16) -0.00169(15) 0.00133(16)
O1 0.0127(5) 0.0360(7) 0.0316(7) -0.0184(6) -0.0029(5) -0.0013(5)
O2 0.0252(6) 0.0269(7) 0.0298(7) -0.0074(5) -0.0128(5) -0.0002(5)
O3 0.0427(8) 0.0271(7) 0.0296(7) -0.0031(6) 0.0099(6) -0.0071(6)
O4 0.0486(9) 0.0405(8) 0.0297(8) -0.0168(6) 0.0164(7) -0.0121(7)
O5 0.0430(9) 0.0342(8) 0.0528(10) -0.0229(7) -0.0194(7) 0.0013(7)
O6 0.0344(8) 0.0293(7) 0.0433(9) -0.0063(6) -0.0079(7) 0.0061(6)
O7 0.0275(7) 0.0433(8) 0.0253(7) -0.0144(6) -0.0052(5) -0.0048(6)
O8 0.0282(7) 0.0396(8) 0.0360(8) -0.0163(6) 0.0008(6) -0.0113(6)
O9 0.0423(9) 0.0406(9) 0.0329(8) 0.0067(7) -0.0080(7) -0.0063(7)
O10 0.0507(10) 0.0542(10) 0.0465(10) -0.0328(8) -0.0029(8) 0.0194(8)
N1 0.0138(6) 0.0150(6) 0.0150(6) -0.0062(5) 0.0007(5) -0.0019(5)
N2 0.0125(6) 0.0193(7) 0.0178(7) -0.0101(5) -0.0020(5) -0.0017(5)
N3 0.0142(6) 0.0155(6) 0.0143(6) -0.0063(5) 0.0005(5) -0.0016(5)
N4 0.0159(6) 0.0165(6) 0.0153(6) -0.0062(5) 0.0003(5) -0.0022(5)
N5 0.0121(6) 0.0169(6) 0.0158(6) -0.0064(5) -0.0010(5) -0.0026(5)
N6 0.0150(6) 0.0169(6) 0.0165(7) -0.0079(5) -0.0006(5) -0.0024(5)
N7 0.0455(10) 0.0267(9) 0.0350(10) -0.0126(8) -0.0035(8) -0.0051(7)
C1 0.0184(7) 0.0143(7) 0.0142(7) -0.0055(6) 0.0020(6) -0.0039(6)
C2 0.0195(8) 0.0214(8) 0.0272(9) -0.0125(7) -0.0003(7) -0.0022(6)
C3 0.0218(8) 0.0240(9) 0.0242(9) -0.0105(7) -0.0017(7) -0.0059(7)
C4 0.0334(9) 0.0208(8) 0.0177(8) -0.0096(7) 0.0014(7) -0.0102(7)
C5 0.0290(9) 0.0175(8) 0.0208(8) -0.0103(7) 0.0026(7) -0.0024(7)
C6 0.0217(8) 0.0156(7) 0.0162(8) -0.0060(6) 0.0022(6) -0.0021(6)
C7 0.0203(8) 0.0175(8) 0.0224(8) -0.0074(6) 0.0032(6) 0.0014(6)
C8 0.0146(7) 0.0199(8) 0.0208(8) -0.0063(6) 0.0010(6) -0.0002(6)
C9 0.0148(7) 0.0164(7) 0.0155(7) -0.0049(6) 0.0012(6) -0.0026(6)
C10 0.0149(7) 0.0193(8) 0.0165(8) -0.0059(6) -0.0002(6) -0.0018(6)
C11 0.0157(7) 0.0219(8) 0.0214(8) -0.0123(7) -0.0021(6) -0.0043(6)
C12 0.0182(8) 0.0213(8) 0.0175(8) -0.0115(6) -0.0016(6) -0.0030(6)
C13 0.0205(8) 0.0162(7) 0.0178(8) -0.0060(6) 0.0014(6) -0.0013(6)
C14 0.0185(8) 0.0178(8) 0.0162(8) -0.0058(6) -0.0021(6) -0.0014(6)
C15 0.0253(9) 0.0187(8) 0.0235(9) -0.0056(7) 0.0002(7) -0.0042(7)
C16 0.0278(9) 0.0235(9) 0.0243(9) -0.0009(7) 0.0037(7) -0.0085(7)
C17 0.0237(9) 0.0292(9) 0.0225(9) -0.0056(7) 0.0061(7) -0.0041(7)
C18 0.0218(8) 0.0229(8) 0.0189(8) -0.0081(7) 0.0026(6) -0.0020(7)
C19 0.0131(7) 0.0193(8) 0.0187(8) -0.0084(6) 0.0023(6) -0.0002(6)
C20 0.0124(7) 0.0191(8) 0.0164(7) -0.0080(6) -0.0015(6) -0.0022(6)
C21 0.0161(7) 0.0269(9) 0.0182(8) -0.0099(7) 0.0010(6) -0.0050(6)
C22 0.0219(8) 0.0265(9) 0.0169(8) -0.0050(7) 0.0016(6) -0.0093(7)
C23 0.0232(8) 0.0190(8) 0.0225(8) -0.0040(7) -0.0032(7) -0.0052(7)
C24 0.0168(7) 0.0171(8) 0.0213(8) -0.0078(6) -0.0012(6) -0.0013(6)
C25 0.0271(9) 0.0281(10) 0.0311(10) -0.0153(8) -0.0030(8) -0.0020(7)
C26 0.0352(11) 0.0445(13) 0.0373(12) -0.0010(10) -0.0014(9) -0.0064(10)

loop_
_atom_type_symbol
_atom_type_description
_atom_type_scat_dispersion_real
_atom_type_scat_dispersion_imag
_atom_type_scat_source
C C 0.0033 0.0016 'International Tables Vol C Tables 4.2.6.8 and 6.1.1.4'
H H 0.0000 0.0000 'International Tables Vol C Tables 4.2.6.8 and 6.1.1.4'
N N 0.0061 0.0033 'International Tables Vol C Tables 4.2.6.8 and 6.1.1.4'
O O 0.0106 0.0060 'International Tables Vol C Tables 4.2.6.8 and 6.1.1.4'
Cl Cl 0.1484 0.1585 'International Tables Vol C Tables 4.2.6.8 and 6.1.1.4'
Fe Fe 0.3463 0.8444 'International Tables Vol C Tables 4.2.6.8 and 6.1.1.4'

loop_
_geom_angle_atom_site_label_1
_geom_angle_atom_site_label_2
_geom_angle_atom_site_label_3
_geom_angle
_geom_angle_site_symmetry_1
_geom_angle_site_symmetry_3
_geom_angle_publ_flag
N6 Fe1 N2 170.47(6) . . ?
N6 Fe1 N5 96.53(6) . . ?
N2 Fe1 N5 91.88(6) . . ?
N6 Fe1 N3 93.26(6) . . ?
N2 Fe1 N3 83.43(6) . . ?
N5 Fe1 N3 82.18(5) . . ?
N6 Fe1 N4 86.37(6) . . ?
N2 Fe1 N4 84.40(6) . . ?
N5 Fe1 N4 165.98(5) . . ?
N3 Fe1 N4 83.96(5) . . ?
N6 Fe1 N1 102.51(6) . . ?
N2 Fe1 N1 81.12(5) . . ?
N5 Fe1 N1 94.98(5) . . ?
N3 Fe1 N1 164.20(6) . . ?
N4 Fe1 N1 97.78(5) . . ?
O4 Cl1 O5 109.37(10) . . ?
O4 Cl1 O6 110.27(10) . . ?
O5 Cl1 O6 109.69(9) . . ?
O4 Cl1 O3 108.46(9) . . ?
O5 Cl1 O3 109.68(10) . . ?
O6 Cl1 O3 109.35(9) . . ?
O10 Cl2 O8 110.06(10) . . ?
O10 Cl2 O9 109.64(10) . . ?
O8 Cl2 O9 109.68(9) . . ?
O10 Cl2 O7 109.64(9) . . ?
O8 Cl2 O7 109.04(8) . . ?
O9 Cl2 O7 108.76(9) . . ?
C9 N1 C1 118.29(13) . . ?
C9 N1 Fe1 111.80(10) . . ?
C1 N1 Fe1 129.91(11) . . ?
C10 N2 C11 119.41(13) . . ?
C10 N2 Fe1 117.56(11) . . ?
C11 N2 Fe1 116.52(10) . . ?
C13 N3 C19 113.18(12) . . ?
C13 N3 C12 111.72(12) . . ?
C19 N3 C12 108.64(12) . . ?
C13 N3 Fe1 107.26(9) . . ?
C19 N3 Fe1 105.90(9) . . ?
C12 N3 Fe1 109.95(9) . . ?
C18 N4 C14 119.65(14) . . ?
C18 N4 Fe1 127.25(11) . . ?
C14 N4 Fe1 112.95(10) . . ?
C24 N5 C20 119.32(14) . . ?
C24 N5 Fe1 127.95(11) . . ?
C20 N5 Fe1 112.72(10) . . ?
O2 N6 Fe1 166.66(13) . . ?
N1 C1 C2 122.10(14) . . ?
N1 C1 C6 119.40(14) . . ?
C2 C1 C6 118.50(15) . . ?
C3 C2 C1 120.25(15) . . ?
C3 C2 H2A 119.9 . . ?
C1 C2 H2A 119.9 . . ?
C2 C3 C4 121.56(16) . . ?
C2 C3 H3A 119.2 . . ?
C4 C3 H3A 119.2 . . ?
C5 C4 C3 119.51(16) . . ?
C5 C4 H4A 120.2 . . ?
C3 C4 H4A 120.2 . . ?
C4 C5 C6 120.92(15) . . ?
C4 C5 H5A 119.5 . . ?
C6 C5 H5A 119.5 . . ?
C7 C6 C5 121.04(15) . . ?
C7 C6 C1 119.72(15) . . ?
C5 C6 C1 119.23(15) . . ?
C8 C7 C6 119.60(15) . . ?
C8 C7 H7A 120.2 . . ?
C6 C7 H7A 120.2 . . ?
C7 C8 C9 118.46(15) . . ?
C7 C8 H8A 120.8 . . ?
C9 C8 H8A 120.8 . . ?
N1 C9 C8 124.44(15) . . ?
N1 C9 C10 115.52(13) . . ?
C8 C9 C10 120.03(14) . . ?
O1 C10 N2 126.68(15) . . ?
O1 C10 C9 122.29(14) . . ?
N2 C10 C9 111.03(13) . . ?
N2 C11 C12 104.65(12) . . ?
N2 C11 H11A 110.8 . . ?
C12 C11 H11A 110.8 . . ?
N2 C11 H11B 110.8 . . ?
C12 C11 H11B 110.8 . . ?
H11A C11 H11B 108.9 . . ?
C11 C12 N3 108.90(12) . . ?
C11 C12 H12A 109.9 . . ?
N3 C12 H12A 109.9 . . ?
C11 C12 H12B 109.9 . . ?
N3 C12 H12B 109.9 . . ?
H12A C12 H12B 108.3 . . ?
N3 C13 C14 109.21(13) . . ?
N3 C13 H13A 109.8 . . ?
C14 C13 H13A 109.8 . . ?
N3 C13 H13B 109.8 . . ?
C14 C13 H13B 109.8 . . ?
H13A C13 H13B 108.3 . . ?
N4 C14 C15 121.63(15) . . ?
N4 C14 C13 115.30(14) . . ?
C15 C14 C13 123.01(15) . . ?
C14 C15 C16 118.93(16) . . ?
C14 C15 H15A 120.5 . . ?
C16 C15 H15A 120.5 . . ?
C17 C16 C15 119.30(16) . . ?
C17 C16 H16A 120.4 . . ?
C15 C16 H16A 120.4 . . ?
C18 C17 C16 119.27(16) . . ?
C18 C17 H17A 120.4 . . ?
C16 C17 H17A 120.4 . . ?
N4 C18 C17 121.22(16) . . ?
N4 C18 H18A 119.4 . . ?
C17 C18 H18A 119.4 . . ?
N3 C19 C20 106.99(12) . . ?
N3 C19 H19A 110.3 . . ?
C20 C19 H19A 110.3 . . ?
N3 C19 H19B 110.3 . . ?
C20 C19 H19B 110.3 . . ?
H19A C19 H19B 108.6 . . ?
N5 C20 C21 121.51(15) . . ?
N5 C20 C19 115.08(13) . . ?
C21 C20 C19 123.38(14) . . ?
C20 C21 C22 118.94(15) . . ?
C20 C21 H21A 120.5 . . ?
C22 C21 H21A 120.5 . . ?
C21 C22 C23 119.54(15) . . ?
C21 C22 H22A 120.2 . . ?
C23 C22 H22A 120.2 . . ?
C24 C23 C22 118.92(16) . . ?
C24 C23 H23A 120.5 . . ?
C22 C23 H23A 120.5 . . ?
N5 C24 C23 121.75(15) . . ?
N5 C24 H24A 119.1 . . ?
C23 C24 H24A 119.1 . . ?
N7 C25 C26 179.3(2) . . ?
C25 C26 H26A 109.5 . . ?
C25 C26 H26B 109.5 . . ?
H26A C26 H26B 109.5 . . ?
C25 C26 H26C 109.5 . . ?
H26A C26 H26C 109.5 . . ?
H26B C26 H26C 109.5 . . ?

loop_
_geom_bond_atom_site_label_1
_geom_bond_atom_site_label_2
_geom_bond_distance
_geom_bond_site_symmetry_2
_geom_bond_publ_flag
Fe1 N6 1.6817(14) . ?
Fe1 N2 1.9016(13) . ?
Fe1 N5 1.9817(13) . ?
Fe1 N3 1.9873(13) . ?
Fe1 N4 1.9925(13) . ?
Fe1 N1 2.0316(13) . ?
Cl1 O4 1.4330(14) . ?
Cl1 O5 1.4356(15) . ?
Cl1 O6 1.4406(14) . ?
Cl1 O3 1.4440(14) . ?
Cl2 O10 1.4310(15) . ?
Cl2 O8 1.4375(14) . ?
Cl2 O9 1.4377(15) . ?
Cl2 O7 1.4402(14) . ?
O1 C10 1.231(2) . ?
O2 N6 1.1435(18) . ?
N1 C9 1.335(2) . ?
N1 C1 1.390(2) . ?
N2 C10 1.338(2) . ?
N2 C11 1.463(2) . ?
N3 C13 1.494(2) . ?
N3 C19 1.4962(19) . ?
N3 C12 1.516(2) . ?
N4 C18 1.348(2) . ?
N4 C14 1.352(2) . ?
N5 C24 1.342(2) . ?
N5 C20 1.3556(19) . ?
N7 C25 1.136(3) . ?
C1 C2 1.405(2) . ?
C1 C6 1.427(2) . ?
C2 C3 1.373(2) . ?
C2 H2A 0.9500 . ?
C3 C4 1.401(2) . ?
C3 H3A 0.9500 . ?
C4 C5 1.360(3) . ?
C4 H4A 0.9500 . ?
C5 C6 1.418(2) . ?
C5 H5A 0.9500 . ?
C6 C7 1.404(2) . ?
C7 C8 1.364(2) . ?
C7 H7A 0.9500 . ?
C8 C9 1.399(2) . ?
C8 H8A 0.9500 . ?
C9 C10 1.493(2) . ?
C11 C12 1.508(2) . ?
C11 H11A 0.9900 . ?
C11 H11B 0.9900 . ?
C12 H12A 0.9900 . ?
C12 H12B 0.9900 . ?
C13 C14 1.505(2) . ?
C13 H13A 0.9900 . ?
C13 H13B 0.9900 . ?
C14 C15 1.377(2) . ?
C15 C16 1.390(2) . ?
C15 H15A 0.9500 . ?
C16 C17 1.385(3) . ?
C16 H16A 0.9500 . ?
C17 C18 1.383(2) . ?
C17 H17A 0.9500 . ?
C18 H18A 0.9500 . ?
C19 C20 1.497(2) . ?
C19 H19A 0.9900 . ?
C19 H19B 0.9900 . ?
C20 C21 1.381(2) . ?
C21 C22 1.383(2) . ?
C21 H21A 0.9500 . ?
C22 C23 1.383(2) . ?
C22 H22A 0.9500 . ?
C23 C24 1.383(2) . ?
C23 H23A 0.9500 . ?
C24 H24A 0.9500 . ?
C25 C26 1.455(3) . ?
C26 H26A 0.9800 . ?
C26 H26B 0.9800 . ?
C26 H26C 0.9800 . ?

loop_
_geom_torsion_atom_site_label_1
_geom_torsion_atom_site_label_2
_geom_torsion_atom_site_label_3
_geom_torsion_atom_site_label_4
_geom_torsion
_geom_torsion_site_symmetry_1
_geom_torsion_site_symmetry_2
_geom_torsion_site_symmetry_3
_geom_torsion_site_symmetry_4
_geom_torsion_publ_flag
N6 Fe1 N1 C9 162.13(11) . . . . ?
N2 Fe1 N1 C9 -8.91(11) . . . . ?
N5 Fe1 N1 C9 -100.03(11) . . . . ?
N3 Fe1 N1 C9 -21.2(3) . . . . ?
N4 Fe1 N1 C9 74.14(11) . . . . ?
N6 Fe1 N1 C1 -18.02(14) . . . . ?
N2 Fe1 N1 C1 170.94(14) . . . . ?
N5 Fe1 N1 C1 79.81(14) . . . . ?
N3 Fe1 N1 C1 158.65(17) . . . . ?
N4 Fe1 N1 C1 -106.01(13) . . . . ?
N6 Fe1 N2 C10 -97.2(4) . . . . ?
N5 Fe1 N2 C10 110.78(12) . . . . ?
N3 Fe1 N2 C10 -167.31(13) . . . . ?
N4 Fe1 N2 C10 -82.76(12) . . . . ?
N1 Fe1 N2 C10 16.03(12) . . . . ?
N6 Fe1 N2 C11 54.4(4) . . . . ?
N5 Fe1 N2 C11 -97.64(11) . . . . ?
N3 Fe1 N2 C11 -15.74(11) . . . . ?
N4 Fe1 N2 C11 68.81(11) . . . . ?
N1 Fe1 N2 C11 167.60(12) . . . . ?
N6 Fe1 N3 C13 -59.54(11) . . . . ?
N2 Fe1 N3 C13 111.49(10) . . . . ?
N5 Fe1 N3 C13 -155.70(10) . . . . ?
N4 Fe1 N3 C13 26.46(10) . . . . ?
N1 Fe1 N3 C13 123.71(19) . . . . ?
N6 Fe1 N3 C19 61.59(10) . . . . ?
N2 Fe1 N3 C19 -127.37(10) . . . . ?
N5 Fe1 N3 C19 -34.56(10) . . . . ?
N4 Fe1 N3 C19 147.59(10) . . . . ?
N1 Fe1 N3 C19 -115.16(19) . . . . ?
N6 Fe1 N3 C12 178.78(10) . . . . ?
N2 Fe1 N3 C12 -10.19(10) . . . . ?
N5 Fe1 N3 C12 82.63(10) . . . . ?
N4 Fe1 N3 C12 -95.22(10) . . . . ?
N1 Fe1 N3 C12 2.0(2) . . . . ?
N6 Fe1 N4 C18 -102.69(15) . . . . ?
N2 Fe1 N4 C18 79.68(14) . . . . ?
N5 Fe1 N4 C18 154.8(2) . . . . ?
N3 Fe1 N4 C18 163.64(15) . . . . ?
N1 Fe1 N4 C18 -0.54(15) . . . . ?
N6 Fe1 N4 C14 81.91(12) . . . . ?
N2 Fe1 N4 C14 -95.72(12) . . . . ?
N5 Fe1 N4 C14 -20.6(3) . . . . ?
N3 Fe1 N4 C14 -11.77(11) . . . . ?
N1 Fe1 N4 C14 -175.94(11) . . . . ?
N6 Fe1 N5 C24 106.99(14) . . . . ?
N2 Fe1 N5 C24 -77.49(14) . . . . ?
N3 Fe1 N5 C24 -160.60(14) . . . . ?
N4 Fe1 N5 C24 -151.7(2) . . . . ?
N1 Fe1 N5 C24 3.76(14) . . . . ?
N6 Fe1 N5 C20 -73.09(11) . . . . ?
N2 Fe1 N5 C20 102.43(11) . . . . ?
N3 Fe1 N5 C20 19.33(11) . . . . ?
N4 Fe1 N5 C20 28.2(3) . . . . ?
N1 Fe1 N5 C20 -176.32(11) . . . . ?
N2 Fe1 N6 O2 -2.9(8) . . . . ?
N5 Fe1 N6 O2 148.9(6) . . . . ?
N3 Fe1 N6 O2 66.4(6) . . . . ?
N4 Fe1 N6 O2 -17.3(6) . . . . ?
N1 Fe1 N6 O2 -114.5(6) . . . . ?
C9 N1 C1 C2 177.45(15) . . . . ?
Fe1 N1 C1 C2 -2.4(2) . . . . ?
C9 N1 C1 C6 -2.2(2) . . . . ?
Fe1 N1 C1 C6 177.94(11) . . . . ?
N1 C1 C2 C3 179.69(15) . . . . ?
C6 C1 C2 C3 -0.6(2) . . . . ?
C1 C2 C3 C4 1.8(3) . . . . ?
C2 C3 C4 C5 -1.7(3) . . . . ?
C3 C4 C5 C6 0.5(3) . . . . ?
C4 C5 C6 C7 179.87(16) . . . . ?
C4 C5 C6 C1 0.6(2) . . . . ?
N1 C1 C6 C7 -0.1(2) . . . . ?
C2 C1 C6 C7 -179.82(15) . . . . ?
N1 C1 C6 C5 179.18(14) . . . . ?
C2 C1 C6 C5 -0.5(2) . . . . ?
C5 C6 C7 C8 -176.81(16) . . . . ?
C1 C6 C7 C8 2.5(2) . . . . ?
C6 C7 C8 C9 -2.4(2) . . . . ?
C1 N1 C9 C8 2.4(2) . . . . ?
Fe1 N1 C9 C8 -177.76(13) . . . . ?
C1 N1 C9 C10 -178.40(13) . . . . ?
Fe1 N1 C9 C10 1.47(17) . . . . ?
C7 C8 C9 N1 0.0(3) . . . . ?
C7 C8 C9 C10 -179.22(15) . . . . ?
C11 N2 C10 O1 10.7(3) . . . . ?
Fe1 N2 C10 O1 161.40(14) . . . . ?
C11 N2 C10 C9 -169.69(13) . . . . ?
Fe1 N2 C10 C9 -18.97(17) . . . . ?
N1 C9 C10 O1 -169.67(15) . . . . ?
C8 C9 C10 O1 9.6(2) . . . . ?
N1 C9 C10 N2 10.7(2) . . . . ?
C8 C9 C10 N2 -170.05(14) . . . . ?
C10 N2 C11 C12 -172.17(14) . . . . ?
Fe1 N2 C11 C12 36.81(16) . . . . ?
N2 C11 C12 N3 -42.94(16) . . . . ?
C13 N3 C12 C11 -86.16(15) . . . . ?
C19 N3 C12 C11 148.28(13) . . . . ?
Fe1 N3 C12 C11 32.81(15) . . . . ?
C19 N3 C13 C14 -152.27(13) . . . . ?
C12 N3 C13 C14 84.72(15) . . . . ?
Fe1 N3 C13 C14 -35.84(15) . . . . ?
C18 N4 C14 C15 0.2(2) . . . . ?
Fe1 N4 C14 C15 176.03(13) . . . . ?
C18 N4 C14 C13 177.58(15) . . . . ?
Fe1 N4 C14 C13 -6.62(18) . . . . ?
N3 C13 C14 N4 28.66(19) . . . . ?
N3 C13 C14 C15 -154.03(16) . . . . ?
N4 C14 C15 C16 0.1(3) . . . . ?
C13 C14 C15 C16 -177.03(16) . . . . ?
C14 C15 C16 C17 -0.6(3) . . . . ?
C15 C16 C17 C18 0.7(3) . . . . ?
C14 N4 C18 C17 -0.1(3) . . . . ?
Fe1 N4 C18 C17 -175.22(13) . . . . ?
C16 C17 C18 N4 -0.4(3) . . . . ?
C13 N3 C19 C20 160.21(13) . . . . ?
C12 N3 C19 C20 -75.08(15) . . . . ?
Fe1 N3 C19 C20 42.98(14) . . . . ?
C24 N5 C20 C21 -0.5(2) . . . . ?
Fe1 N5 C20 C21 179.56(12) . . . . ?
C24 N5 C20 C19 -178.48(14) . . . . ?
Fe1 N5 C20 C19 1.59(17) . . . . ?
N3 C19 C20 N5 -29.98(18) . . . . ?
N3 C19 C20 C21 152.09(15) . . . . ?
N5 C20 C21 C22 0.3(2) . . . . ?
C19 C20 C21 C22 178.07(16) . . . . ?
C20 C21 C22 C23 0.3(3) . . . . ?
C21 C22 C23 C24 -0.5(3) . . . . ?
C20 N5 C24 C23 0.2(2) . . . . ?
Fe1 N5 C24 C23 -179.87(12) . . . . ?
C22 C23 C24 N5 0.3(3) . . . . ?
